data_7033375
loop_
_publ_author_name
'Kuhn, P.-S.'
'Pichler, V.'
'Roller, A.'
'Hejl, M.'
'Jakupec, M. A.'
'Kandioller, W.'
'Keppler, B. K.'

_publ_section_title
;
 Improved reaction conditions for the synthesis of new NKP-1339
 derivatives and preliminary investigations on their anticancer potential.
;
_journal_issue 2
_journal_name_full 'Dalton transactions (Cambridge, England : 2003)'
_journal_page_first 659
_journal_page_last 668
_journal_paper_doi 10.1039/c4dt01645a
_journal_volume 44
_journal_year 2015
_chemical_formula_moiety 'C18 H20 Cl4 N4 Ru, C16 H36 N, 2(C3 H6 O)'
_chemical_formula_sum 'C40 H68 Cl4 N5 O2 Ru'
_chemical_formula_weight 893.86
_chemical_name_systematic
; 
Tetrabutylammonium trans-[tetrachloridobis(1-ethylindazole)ruthenate]acetone solvate
;
_space_group_IT_number 14
_symmetry_cell_setting monoclinic
_symmetry_space_group_name_Hall '-P 2yn'
_symmetry_space_group_name_H-M 'P 1 21/n 1'
_atom_sites_solution_hydrogens geom
_atom_sites_solution_primary direct
_atom_sites_solution_secondary difmap
_audit_creation_method SHELXL-97
_cell_angle_alpha 90.00
_cell_angle_beta 102.934(2)
_cell_angle_gamma 90.00
_cell_formula_units_Z 4
_cell_length_a 12.3520(17)
_cell_length_b 24.580(2)
_cell_length_c 14.773(2)
_cell_measurement_reflns_used 6516
_cell_measurement_temperature 100(2)
_cell_measurement_theta_max 2.18
_cell_measurement_theta_min 29.24
_cell_volume 4371.5(9)
_computing_cell_refinement 'Bruker SAINT'
_computing_data_collection 'Bruker APEX2'
_computing_data_reduction 'Bruker SAINT'
_computing_molecular_graphics 'Bruker SHELXTL'
_computing_publication_material 'Bruker SHELXTL'
_computing_structure_refinement 'SHELXL-97 (Sheldrick, 2008)'
_computing_structure_solution 'SHELXS-97 (Sheldrick, 2008)'
_diffrn_ambient_temperature 100(2)
_diffrn_measured_fraction_theta_full 0.995
_diffrn_measured_fraction_theta_max 0.995
_diffrn_measurement_device_type 'Bruker APEXII CCD'
_diffrn_measurement_method '\f and \w scans'
_diffrn_radiation_monochromator graphite
_diffrn_radiation_source 'fine-focus sealed tube'
_diffrn_radiation_type MoK\a
_diffrn_radiation_wavelength 0.71073
_diffrn_reflns_av_R_equivalents 0.0601
_diffrn_reflns_av_sigmaI/netI 0.0930
_diffrn_reflns_limit_h_max 16
_diffrn_reflns_limit_h_min -17
_diffrn_reflns_limit_k_max 21
_diffrn_reflns_limit_k_min -34
_diffrn_reflns_limit_l_max 18
_diffrn_reflns_limit_l_min -20
_diffrn_reflns_number 28972
_diffrn_reflns_theta_full 30.23
_diffrn_reflns_theta_max 30.23
_diffrn_reflns_theta_min 2.12
_exptl_absorpt_coefficient_mu 0.642
_exptl_absorpt_correction_T_max 0.9386
_exptl_absorpt_correction_T_min 0.9098
_exptl_absorpt_correction_type multi-scan
_exptl_absorpt_process_details SADABS
_exptl_crystal_colour orange
_exptl_crystal_density_diffrn 1.358
_exptl_crystal_density_method 'not measured'
_exptl_crystal_description block
_exptl_crystal_F_000 1884
_exptl_crystal_size_max 0.15
_exptl_crystal_size_mid 0.10
_exptl_crystal_size_min 0.10
_refine_diff_density_max 0.827
_refine_diff_density_min -1.201
_refine_diff_density_rms 0.116
_refine_ls_extinction_method none
_refine_ls_goodness_of_fit_ref 1.028
_refine_ls_hydrogen_treatment constr
_refine_ls_matrix_type full
_refine_ls_number_parameters 478
_refine_ls_number_reflns 12960
_refine_ls_number_restraints 8
_refine_ls_restrained_S_all 1.028
_refine_ls_R_factor_all 0.1026
_refine_ls_R_factor_gt 0.0517
_refine_ls_shift/su_max 0.001
_refine_ls_shift/su_mean 0.000
_refine_ls_structure_factor_coef Fsqd
_refine_ls_weighting_details 'calc w=1/[\s^2^(Fo^2^)+(0.0500P)^2^+0.0000P] where P=(Fo^2^+2Fc^2^)/3'
_refine_ls_weighting_scheme calc
_refine_ls_wR_factor_gt 0.1143
_refine_ls_wR_factor_ref 0.1366
_reflns_number_gt 7687
_reflns_number_total 12960
_reflns_threshold_expression >2sigma(I)
_cod_data_source_file c4dt01645a2.cif
_cod_data_source_block ribu118
_cod_depositor_comments 'Adding full bibliography for 7033373--7033375.cif.'
_cod_original_cell_volume 4371.4(9)
_cod_original_sg_symbol_H-M P21/n
_cod_database_code 7033375

loop_
_symmetry_equiv_pos_as_xyz
'x, y, z'
'-x+1/2, y+1/2, -z+1/2'
'-x, -y, -z'
'x-1/2, -y-1/2, z-1/2'

loop_
_atom_site_label
_atom_site_type_symbol
_atom_site_fract_x
_atom_site_fract_y
_atom_site_fract_z
_atom_site_U_iso_or_equiv
_atom_site_adp_type
_atom_site_occupancy
_atom_site_symmetry_multiplicity
_atom_site_calc_flag
_atom_site_refinement_flags
_atom_site_disorder_assembly
_atom_site_disorder_group
Ru1 Ru 0.83266(2) 0.748839(11) 0.379735(18) 0.01397(7) Uani 1 1 d . . .
Cl1 Cl 0.89948(7) 0.80361(3) 0.27358(6) 0.01958(17) Uani 1 1 d . . .
Cl2 Cl 0.65230(7) 0.78715(3) 0.33480(6) 0.01831(17) Uani 1 1 d . . .
Cl3 Cl 0.76375(7) 0.69459(3) 0.48467(6) 0.01900(17) Uani 1 1 d . . .
Cl4 Cl 1.01353(7) 0.71154(3) 0.42416(6) 0.01930(17) Uani 1 1 d . . .
N1 N 0.8044(2) 0.63624(11) 0.27342(19) 0.0163(6) Uani 1 1 d . . .
N2 N 0.7827(2) 0.69160(10) 0.27401(19) 0.0158(6) Uani 1 1 d . . .
N3 N 0.8665(2) 0.86079(10) 0.48889(19) 0.0171(6) Uani 1 1 d . . .
N4 N 0.8829(2) 0.80541(10) 0.48692(19) 0.0165(6) Uani 1 1 d . . .
C1 C 0.7314(3) 0.70512(13) 0.1887(2) 0.0171(7) Uani 1 1 d . . .
H1 H 0.7065 0.7408 0.1700 0.020 Uiso 1 1 calc R . .
C2 C 0.7184(3) 0.65982(13) 0.1288(2) 0.0173(7) Uani 1 1 d . . .
C3 C 0.6757(3) 0.65106(14) 0.0334(2) 0.0197(7) Uani 1 1 d . . .
H3 H 0.6412 0.6797 -0.0059 0.024 Uiso 1 1 calc R . .
C4 C 0.6854(3) 0.60034(14) -0.0010(3) 0.0242(8) Uani 1 1 d . . .
H4 H 0.6589 0.5938 -0.0655 0.029 Uiso 1 1 calc R . .
C5 C 0.7339(3) 0.55737(14) 0.0572(3) 0.0247(8) Uani 1 1 d . . .
H5 H 0.7377 0.5224 0.0307 0.030 Uiso 1 1 calc R . .
C6 C 0.7757(3) 0.56407(14) 0.1507(3) 0.0214(7) Uani 1 1 d . . .
H6 H 0.8086 0.5349 0.1895 0.026 Uiso 1 1 calc R . .
C7 C 0.7668(3) 0.61687(13) 0.1857(2) 0.0176(7) Uani 1 1 d . . .
C8 C 0.8512(3) 0.60328(13) 0.3536(2) 0.0196(7) Uani 1 1 d . . .
H8A H 0.8859 0.6275 0.4056 0.024 Uiso 1 1 calc R . .
H8B H 0.9104 0.5800 0.3389 0.024 Uiso 1 1 calc R . .
C9 C 0.7667(3) 0.56752(14) 0.3843(3) 0.0252(8) Uani 1 1 d . . .
H9A H 0.8034 0.5461 0.4385 0.038 Uiso 1 1 calc R . .
H9B H 0.7328 0.5430 0.3336 0.038 Uiso 1 1 calc R . .
H9C H 0.7089 0.5903 0.4009 0.038 Uiso 1 1 calc R . .
C10 C 0.9333(3) 0.79004(14) 0.5724(2) 0.0175(7) Uani 1 1 d . . .
H10 H 0.9553 0.7538 0.5900 0.021 Uiso 1 1 calc R . .
C11 C 0.9492(3) 0.83505(13) 0.6330(2) 0.0171(7) Uani 1 1 d . . .
C12 C 0.9928(3) 0.84202(15) 0.7286(2) 0.0215(7) Uani 1 1 d . . .
H12 H 1.0234 0.8123 0.7671 0.026 Uiso 1 1 calc R . .
C13 C 0.9895(3) 0.89323(16) 0.7642(3) 0.0265(8) Uani 1 1 d . . .
H13 H 1.0163 0.8990 0.8290 0.032 Uiso 1 1 calc R . .
C14 C 0.9469(3) 0.93799(16) 0.7064(3) 0.0292(9) Uani 1 1 d . . .
H14 H 0.9474 0.9731 0.7333 0.035 Uiso 1 1 calc R . .
C15 C 0.9051(3) 0.93192(14) 0.6129(2) 0.0223(8) Uani 1 1 d . . .
H15 H 0.8770 0.9620 0.5744 0.027 Uiso 1 1 calc R . .
C16 C 0.9057(3) 0.87948(13) 0.5768(2) 0.0180(7) Uani 1 1 d . . .
C17 C 0.8181(3) 0.89438(13) 0.4087(2) 0.0198(7) Uani 1 1 d . . .
H17A H 0.7591 0.9175 0.4242 0.024 Uiso 1 1 calc R . .
H17B H 0.7832 0.8705 0.3564 0.024 Uiso 1 1 calc R . .
C18 C 0.9034(3) 0.93066(14) 0.3783(2) 0.0243(8) Uani 1 1 d . . .
H18A H 0.8667 0.9523 0.3244 0.036 Uiso 1 1 calc R . .
H18B H 0.9613 0.9080 0.3617 0.036 Uiso 1 1 calc R . .
H18C H 0.9370 0.9551 0.4294 0.036 Uiso 1 1 calc R . .
N5 N 0.0798(2) 0.67437(10) 0.12672(19) 0.0147(5) Uani 1 1 d . . .
C19 C -0.0239(3) 0.70944(13) 0.1043(2) 0.0166(7) Uani 1 1 d . . .
H19A H -0.0893 0.6852 0.0868 0.020 Uiso 1 1 calc R . .
H19B H -0.0303 0.7290 0.1614 0.020 Uiso 1 1 calc R . .
C20 C -0.0291(3) 0.75078(14) 0.0276(2) 0.0211(7) Uani 1 1 d . . .
H20A H -0.0265 0.7321 -0.0312 0.025 Uiso 1 1 calc R . .
H20B H 0.0353 0.7757 0.0436 0.025 Uiso 1 1 calc R . .
C21 C -0.1369(3) 0.78301(14) 0.0159(2) 0.0250(8) Uani 1 1 d . . .
H21A H -0.2007 0.7578 -0.0017 0.030 Uiso 1 1 calc R . .
H21B H -0.1404 0.7999 0.0760 0.030 Uiso 1 1 calc R . .
C22 C -0.1470(4) 0.82694(16) -0.0571(3) 0.0376(10) Uani 1 1 d . . .
H22A H -0.2171 0.8466 -0.0619 0.056 Uiso 1 1 calc R . .
H22B H -0.1456 0.8103 -0.1172 0.056 Uiso 1 1 calc R . .
H22C H -0.0847 0.8524 -0.0396 0.056 Uiso 1 1 calc R . .
C23 C 0.0686(3) 0.63861(13) 0.2081(2) 0.0164(7) Uani 1 1 d . . .
H23A H 0.0603 0.6625 0.2601 0.020 Uiso 1 1 calc R . .
H23B H -0.0005 0.6170 0.1895 0.020 Uiso 1 1 calc R . .
C24 C 0.1642(3) 0.59978(13) 0.2433(2) 0.0184(7) Uani 1 1 d . . .
H24A H 0.2342 0.6205 0.2633 0.022 Uiso 1 1 calc R . .
H24B H 0.1727 0.5747 0.1929 0.022 Uiso 1 1 calc R . .
C25 C 0.1414(3) 0.56731(14) 0.3247(2) 0.0225(8) Uani 1 1 d . . .
H25A H 0.0721 0.5462 0.3038 0.027 Uiso 1 1 calc R . .
H25B H 0.1302 0.5927 0.3738 0.027 Uiso 1 1 calc R . .
C26 C 0.2364(3) 0.52852(15) 0.3650(3) 0.0329(10) Uani 1 1 d . . .
H26A H 0.2184 0.5083 0.4169 0.049 Uiso 1 1 calc R . .
H26B H 0.3048 0.5494 0.3872 0.049 Uiso 1 1 calc R . .
H26C H 0.2471 0.5030 0.3168 0.049 Uiso 1 1 calc R . .
C27 C 0.0916(3) 0.64008(13) 0.0442(2) 0.0176(7) Uani 1 1 d . . .
H27A H 0.1606 0.6184 0.0624 0.021 Uiso 1 1 calc R . .
H27B H 0.1007 0.6648 -0.0064 0.021 Uiso 1 1 calc R . .
C28 C -0.0036(3) 0.60167(13) 0.0064(2) 0.0177(7) Uani 1 1 d . . .
H28A H -0.0736 0.6226 -0.0119 0.021 Uiso 1 1 calc R . .
H28B H -0.0119 0.5754 0.0552 0.021 Uiso 1 1 calc R . .
C29 C 0.0182(3) 0.57113(13) -0.0772(2) 0.0202(7) Uani 1 1 d . . .
H29A H 0.0856 0.5485 -0.0574 0.024 Uiso 1 1 calc R . .
H29B H 0.0325 0.5977 -0.1236 0.024 Uiso 1 1 calc R . .
C30 C -0.0789(3) 0.53490(14) -0.1224(3) 0.0258(8) Uani 1 1 d . . .
H30A H -0.0614 0.5162 -0.1759 0.039 Uiso 1 1 calc R . .
H30B H -0.1456 0.5572 -0.1430 0.039 Uiso 1 1 calc R . .
H30C H -0.0923 0.5080 -0.0772 0.039 Uiso 1 1 calc R . .
C31 C 0.1829(3) 0.70965(13) 0.1514(2) 0.0183(7) Uani 1 1 d . . .
H31A H 0.2485 0.6856 0.1694 0.022 Uiso 1 1 calc R . .
H31B H 0.1904 0.7298 0.0951 0.022 Uiso 1 1 calc R . .
C32 C 0.1850(3) 0.75015(14) 0.2286(2) 0.0216(7) Uani 1 1 d . . .
H32A H 0.1778 0.7310 0.2858 0.026 Uiso 1 1 calc R . .
H32B H 0.1221 0.7759 0.2108 0.026 Uiso 1 1 calc R . .
C33 C 0.2948(3) 0.78103(15) 0.2457(3) 0.0260(8) Uani 1 1 d . . .
H33A H 0.3569 0.7551 0.2659 0.031 Uiso 1 1 calc R . .
H33B H 0.3034 0.7981 0.1870 0.031 Uiso 1 1 calc R . .
C34 C 0.3005(4) 0.82428(15) 0.3185(3) 0.0345(10) Uani 1 1 d . . .
H34A H 0.3718 0.8434 0.3276 0.052 Uiso 1 1 calc R . .
H34B H 0.2938 0.8074 0.3771 0.052 Uiso 1 1 calc R . .
H34C H 0.2397 0.8503 0.2984 0.052 Uiso 1 1 calc R . .
O1 O 0.9109(3) 0.46336(12) 0.3007(2) 0.0498(9) Uani 1 1 d . . .
C35 C 1.0258(3) 0.38615(17) 0.3393(3) 0.0378(10) Uani 1 1 d . . .
H35A H 1.0061 0.3526 0.3035 0.057 Uiso 1 1 calc R . .
H35B H 1.0606 0.3770 0.4038 0.057 Uiso 1 1 calc R . .
H35C H 1.0779 0.4074 0.3123 0.057 Uiso 1 1 calc R . .
C36 C 0.9239(4) 0.41874(16) 0.3369(3) 0.0311(9) Uani 1 1 d . . .
C37 C 0.8369(4) 0.3938(2) 0.3784(3) 0.0515(13) Uani 1 1 d . . .
H37A H 0.7847 0.4219 0.3886 0.077 Uiso 1 1 calc R . .
H37B H 0.8716 0.3768 0.4378 0.077 Uiso 1 1 calc R . .
H37C H 0.7968 0.3661 0.3360 0.077 Uiso 1 1 calc R . .
C38 C 0.4509(4) 0.5643(3) 0.6323(4) 0.101(3) Uani 1 1 d D . .
H38A H 0.4217 0.5485 0.6813 0.152 Uiso 0.70 1 d PR A 1
H38B H 0.4087 0.5961 0.6111 0.152 Uiso 0.70 1 d PR A 1
H38C H 0.4423 0.5381 0.5828 0.152 Uiso 0.70 1 d PR A 1
H38D H 0.3923 0.5388 0.6095 0.152 Uiso 0.30 1 d PR A 2
H38E H 0.4879 0.5546 0.6945 0.152 Uiso 0.30 1 d PR A 2
H38F H 0.4203 0.6002 0.6322 0.152 Uiso 0.30 1 d PR A 2
C40 C 0.6284(5) 0.6020(2) 0.6024(3) 0.083(2) Uani 1 1 d D . .
H40A H 0.7043 0.6091 0.6328 0.125 Uiso 0.70 1 d PR B 1
H40B H 0.6263 0.5775 0.5514 0.125 Uiso 0.70 1 d PR B 1
H40C H 0.5926 0.6355 0.5796 0.125 Uiso 0.70 1 d PR B 1
H40D H 0.6762 0.5986 0.5596 0.125 Uiso 0.30 1 d PR B 2
H40E H 0.6017 0.6387 0.6016 0.125 Uiso 0.30 1 d PR B 2
H40F H 0.6693 0.5930 0.6638 0.125 Uiso 0.30 1 d PR B 2
O2 O 0.6184(4) 0.56527(19) 0.7494(3) 0.0609(13) Uani 0.70 1 d PD C 1
C39 C 0.5722(6) 0.57638(16) 0.6693(5) 0.0471(16) Uani 0.70 1 d PD C 1
O2X O 0.5207(7) 0.5368(4) 0.5016(6) 0.0609(13) Uani 0.30 1 d PD C 2
C39X C 0.5263(12) 0.5631(4) 0.5714(10) 0.0471(16) Uani 0.30 1 d PD C 2

loop_
_atom_site_aniso_label
_atom_site_aniso_U_11
_atom_site_aniso_U_22
_atom_site_aniso_U_33
_atom_site_aniso_U_23
_atom_site_aniso_U_13
_atom_site_aniso_U_12
Ru1 0.01359(11) 0.01590(12) 0.01350(12) -0.00050(9) 0.00533(9) 0.00102(10)
Cl1 0.0234(4) 0.0194(4) 0.0190(4) -0.0007(3) 0.0110(3) -0.0008(3)
Cl2 0.0156(4) 0.0204(4) 0.0191(4) -0.0021(3) 0.0044(3) 0.0029(3)
Cl3 0.0212(4) 0.0202(4) 0.0178(4) 0.0006(3) 0.0089(3) -0.0006(3)
Cl4 0.0160(4) 0.0217(4) 0.0205(4) -0.0027(3) 0.0049(3) 0.0027(3)
N1 0.0165(14) 0.0156(13) 0.0177(15) -0.0002(11) 0.0056(11) -0.0008(11)
N2 0.0151(13) 0.0160(13) 0.0163(14) 0.0000(11) 0.0037(11) -0.0007(11)
N3 0.0185(14) 0.0157(13) 0.0181(15) -0.0017(11) 0.0060(12) 0.0025(11)
N4 0.0172(14) 0.0158(13) 0.0189(15) 0.0021(11) 0.0091(12) 0.0036(11)
C1 0.0138(15) 0.0202(17) 0.0193(17) 0.0018(13) 0.0082(13) 0.0034(13)
C2 0.0134(15) 0.0207(17) 0.0207(18) -0.0022(13) 0.0099(13) -0.0032(13)
C3 0.0129(15) 0.0296(19) 0.0175(17) -0.0021(14) 0.0052(13) -0.0026(14)
C4 0.0215(18) 0.032(2) 0.0211(19) -0.0100(15) 0.0082(15) -0.0059(16)
C5 0.0259(19) 0.0218(18) 0.028(2) -0.0107(15) 0.0091(16) -0.0031(15)
C6 0.0172(16) 0.0221(18) 0.0259(19) -0.0026(14) 0.0067(14) -0.0019(14)
C7 0.0164(16) 0.0191(16) 0.0196(17) -0.0024(13) 0.0089(13) -0.0033(13)
C8 0.0214(17) 0.0178(16) 0.0196(18) 0.0028(13) 0.0048(14) 0.0036(14)
C9 0.032(2) 0.0204(17) 0.0233(19) 0.0026(14) 0.0061(16) 0.0013(16)
C10 0.0155(16) 0.0227(17) 0.0141(16) 0.0017(13) 0.0027(13) 0.0009(14)
C11 0.0122(15) 0.0251(18) 0.0154(17) -0.0013(13) 0.0058(13) 0.0000(13)
C12 0.0133(15) 0.0312(19) 0.0206(18) -0.0037(15) 0.0046(14) -0.0012(14)
C13 0.0181(17) 0.044(2) 0.0172(18) -0.0066(16) 0.0043(14) -0.0050(16)
C14 0.028(2) 0.031(2) 0.031(2) -0.0140(17) 0.0117(17) -0.0064(17)
C15 0.0241(18) 0.0184(17) 0.0249(19) -0.0043(14) 0.0067(15) -0.0003(14)
C16 0.0158(16) 0.0211(17) 0.0185(17) -0.0045(13) 0.0066(13) -0.0007(13)
C17 0.0168(16) 0.0204(17) 0.0223(19) 0.0015(14) 0.0047(14) 0.0041(14)
C18 0.027(2) 0.0226(18) 0.025(2) 0.0022(15) 0.0088(16) -0.0013(15)
N5 0.0138(12) 0.0180(13) 0.0140(13) -0.0021(11) 0.0068(10) -0.0039(12)
C19 0.0139(15) 0.0168(16) 0.0199(17) -0.0021(13) 0.0057(13) 0.0009(13)
C20 0.0201(16) 0.0238(17) 0.0197(17) 0.0040(15) 0.0049(13) -0.0015(15)
C21 0.031(2) 0.0251(19) 0.0201(19) 0.0011(14) 0.0088(16) 0.0095(16)
C22 0.046(3) 0.037(2) 0.029(2) 0.0106(18) 0.007(2) 0.013(2)
C23 0.0146(15) 0.0199(16) 0.0156(16) 0.0010(13) 0.0050(13) -0.0023(13)
C24 0.0168(16) 0.0195(16) 0.0189(17) -0.0010(13) 0.0040(13) -0.0018(13)
C25 0.0241(18) 0.0239(18) 0.0203(18) 0.0001(14) 0.0065(15) -0.0029(15)
C26 0.039(2) 0.030(2) 0.027(2) 0.0078(16) 0.0034(18) -0.0003(19)
C27 0.0193(16) 0.0214(17) 0.0144(16) -0.0010(13) 0.0085(13) 0.0022(14)
C28 0.0172(16) 0.0200(16) 0.0151(16) -0.0016(13) 0.0021(13) 0.0018(13)
C29 0.0246(18) 0.0191(17) 0.0166(17) -0.0015(13) 0.0040(14) -0.0004(14)
C30 0.0315(19) 0.0217(17) 0.0210(19) -0.0034(14) -0.0010(15) -0.0048(17)
C31 0.0123(15) 0.0221(17) 0.0217(18) -0.0007(14) 0.0064(13) -0.0035(13)
C32 0.0195(16) 0.0232(17) 0.0233(18) -0.0046(15) 0.0074(14) -0.0019(15)
C33 0.027(2) 0.029(2) 0.0207(19) -0.0038(15) 0.0040(16) -0.0088(16)
C34 0.044(2) 0.030(2) 0.028(2) -0.0091(17) 0.0066(19) -0.0105(19)
O1 0.058(2) 0.0354(17) 0.060(2) 0.0150(15) 0.0212(18) 0.0154(16)
C35 0.038(2) 0.040(2) 0.033(2) 0.0051(19) 0.0035(19) 0.012(2)
C36 0.039(2) 0.026(2) 0.026(2) 0.0002(16) 0.0048(18) 0.0038(18)
C37 0.052(3) 0.052(3) 0.054(3) 0.009(2) 0.019(3) 0.002(2)
C38 0.052(4) 0.140(7) 0.110(6) 0.053(5) 0.016(4) 0.004(4)
C40 0.080(5) 0.072(4) 0.100(6) 0.031(4) 0.027(4) -0.005(4)
O2 0.064(3) 0.063(3) 0.052(3) -0.003(2) 0.005(3) 0.006(3)
C39 0.049(4) 0.044(4) 0.048(4) 0.000(3) 0.011(3) -0.004(3)
O2X 0.064(3) 0.063(3) 0.052(3) -0.003(2) 0.005(3) 0.006(3)
C39X 0.049(4) 0.044(4) 0.048(4) 0.000(3) 0.011(3) -0.004(3)

loop_
_atom_type_symbol
_atom_type_description
_atom_type_scat_dispersion_real
_atom_type_scat_dispersion_imag
_atom_type_scat_source
C C 0.0033 0.0016 'International Tables Vol C Tables 4.2.6.8 and 6.1.1.4'
H H 0.0000 0.0000 'International Tables Vol C Tables 4.2.6.8 and 6.1.1.4'
N N 0.0061 0.0033 'International Tables Vol C Tables 4.2.6.8 and 6.1.1.4'
Cl Cl 0.1484 0.1585 'International Tables Vol C Tables 4.2.6.8 and 6.1.1.4'
Ru Ru -1.2594 0.8363 'International Tables Vol C Tables 4.2.6.8 and 6.1.1.4'
O O 0.0106 0.0060 'International Tables Vol C Tables 4.2.6.8 and 6.1.1.4'

loop_
_geom_angle_atom_site_label_1
_geom_angle_atom_site_label_2
_geom_angle_atom_site_label_3
_geom_angle
N2 Ru1 N4 179.28(11)
N2 Ru1 Cl3 91.20(8)
N4 Ru1 Cl3 88.16(8)
N2 Ru1 Cl1 88.63(8)
N4 Ru1 Cl1 92.02(8)
Cl3 Ru1 Cl1 179.28(3)
N2 Ru1 Cl4 92.82(8)
N4 Ru1 Cl4 86.90(8)
Cl3 Ru1 Cl4 93.22(3)
Cl1 Ru1 Cl4 87.49(3)
N2 Ru1 Cl2 87.49(8)
N4 Ru1 Cl2 92.80(8)
Cl3 Ru1 Cl2 87.34(3)
Cl1 Ru1 Cl2 91.95(3)
Cl4 Ru1 Cl2 179.36(3)
C7 N1 N2 108.9(3)
C7 N1 C8 125.0(3)
N2 N1 C8 126.0(3)
C1 N2 N1 107.0(3)
C1 N2 Ru1 122.9(2)
N1 N2 Ru1 129.8(2)
C16 N3 N4 109.3(3)
C16 N3 C17 125.3(3)
N4 N3 C17 125.3(3)
C10 N4 N3 107.5(3)
C10 N4 Ru1 121.7(2)
N3 N4 Ru1 130.7(2)
N2 C1 C2 111.3(3)
N2 C1 H1 124.4
C2 C1 H1 124.4
C7 C2 C3 120.0(3)
C7 C2 C1 104.3(3)
C3 C2 C1 135.6(3)
C4 C3 C2 118.0(3)
C4 C3 H3 121.0
C2 C3 H3 121.0
C3 C4 C5 121.3(3)
C3 C4 H4 119.3
C5 C4 H4 119.3
C6 C5 C4 122.5(3)
C6 C5 H5 118.8
C4 C5 H5 118.8
C5 C6 C7 115.9(3)
C5 C6 H6 122.1
C7 C6 H6 122.1
N1 C7 C2 108.5(3)
N1 C7 C6 129.3(3)
C2 C7 C6 122.2(3)
N1 C8 C9 113.3(3)
N1 C8 H8A 108.9
C9 C8 H8A 108.9
N1 C8 H8B 108.9
C9 C8 H8B 108.9
H8A C8 H8B 107.7
C8 C9 H9A 109.5
C8 C9 H9B 109.5
H9A C9 H9B 109.5
C8 C9 H9C 109.5
H9A C9 H9C 109.5
H9B C9 H9C 109.5
N4 C10 C11 110.4(3)
N4 C10 H10 124.8
C11 C10 H10 124.8
C12 C11 C16 120.6(3)
C12 C11 C10 134.6(3)
C16 C11 C10 104.8(3)
C13 C12 C11 117.4(3)
C13 C12 H12 121.3
C11 C12 H12 121.3
C12 C13 C14 121.4(3)
C12 C13 H13 119.3
C14 C13 H13 119.3
C15 C14 C13 121.8(3)
C15 C14 H14 119.1
C13 C14 H14 119.1
C14 C15 C16 116.9(3)
C14 C15 H15 121.5
C16 C15 H15 121.5
N3 C16 C15 130.2(3)
N3 C16 C11 108.0(3)
C15 C16 C11 121.8(3)
N3 C17 C18 112.7(3)
N3 C17 H17A 109.0
C18 C17 H17A 109.0
N3 C17 H17B 109.0
C18 C17 H17B 109.0
H17A C17 H17B 107.8
C17 C18 H18A 109.5
C17 C18 H18B 109.5
H18A C18 H18B 109.5
C17 C18 H18C 109.5
H18A C18 H18C 109.5
H18B C18 H18C 109.5
C27 N5 C19 111.6(2)
C27 N5 C31 106.5(3)
C19 N5 C31 110.5(2)
C27 N5 C23 110.9(2)
C19 N5 C23 106.3(2)
C31 N5 C23 111.1(2)
C20 C19 N5 116.0(3)
C20 C19 H19A 108.3
N5 C19 H19A 108.3
C20 C19 H19B 108.3
N5 C19 H19B 108.3
H19A C19 H19B 107.4
C19 C20 C21 108.9(3)
C19 C20 H20A 109.9
C21 C20 H20A 109.9
C19 C20 H20B 109.9
C21 C20 H20B 109.9
H20A C20 H20B 108.3
C22 C21 C20 112.5(3)
C22 C21 H21A 109.1
C20 C21 H21A 109.1
C22 C21 H21B 109.1
C20 C21 H21B 109.1
H21A C21 H21B 107.8
C21 C22 H22A 109.5
C21 C22 H22B 109.5
H22A C22 H22B 109.5
C21 C22 H22C 109.5
H22A C22 H22C 109.5
H22B C22 H22C 109.5
C24 C23 N5 115.7(3)
C24 C23 H23A 108.4
N5 C23 H23A 108.4
C24 C23 H23B 108.4
N5 C23 H23B 108.4
H23A C23 H23B 107.4
C23 C24 C25 109.5(3)
C23 C24 H24A 109.8
C25 C24 H24A 109.8
C23 C24 H24B 109.8
C25 C24 H24B 109.8
H24A C24 H24B 108.2
C24 C25 C26 111.9(3)
C24 C25 H25A 109.2
C26 C25 H25A 109.2
C24 C25 H25B 109.2
C26 C25 H25B 109.2
H25A C25 H25B 107.9
C25 C26 H26A 109.5
C25 C26 H26B 109.5
H26A C26 H26B 109.5
C25 C26 H26C 109.5
H26A C26 H26C 109.5
H26B C26 H26C 109.5
N5 C27 C28 115.9(3)
N5 C27 H27A 108.3
C28 C27 H27A 108.3
N5 C27 H27B 108.3
C28 C27 H27B 108.3
H27A C27 H27B 107.4
C27 C28 C29 110.1(3)
C27 C28 H28A 109.6
C29 C28 H28A 109.6
C27 C28 H28B 109.6
C29 C28 H28B 109.6
H28A C28 H28B 108.2
C28 C29 C30 112.3(3)
C28 C29 H29A 109.1
C30 C29 H29A 109.1
C28 C29 H29B 109.1
C30 C29 H29B 109.1
H29A C29 H29B 107.9
C29 C30 H30A 109.5
C29 C30 H30B 109.5
H30A C30 H30B 109.5
C29 C30 H30C 109.5
H30A C30 H30C 109.5
H30B C30 H30C 109.5
C32 C31 N5 115.5(3)
C32 C31 H31A 108.4
N5 C31 H31A 108.4
C32 C31 H31B 108.4
N5 C31 H31B 108.4
H31A C31 H31B 107.5
C31 C32 C33 108.5(3)
C31 C32 H32A 110.0
C33 C32 H32A 110.0
C31 C32 H32B 110.0
C33 C32 H32B 110.0
H32A C32 H32B 108.4
C34 C33 C32 111.6(3)
C34 C33 H33A 109.3
C32 C33 H33A 109.3
C34 C33 H33B 109.3
C32 C33 H33B 109.3
H33A C33 H33B 108.0
C33 C34 H34A 109.5
C33 C34 H34B 109.5
H34A C34 H34B 109.5
C33 C34 H34C 109.5
H34A C34 H34C 109.5
H34B C34 H34C 109.5
C36 C35 H35A 109.5
C36 C35 H35B 109.5
H35A C35 H35B 109.5
C36 C35 H35C 109.5
H35A C35 H35C 109.5
H35B C35 H35C 109.5
O1 C36 C37 121.2(4)
O1 C36 C35 121.7(4)
C37 C36 C35 117.1(4)
C36 C37 H37A 109.5
C36 C37 H37B 109.5
H37A C37 H37B 109.5
C36 C37 H37C 109.5
H37A C37 H37C 109.5
H37B C37 H37C 109.5
C39X C38 C39 59.9(6)
C39X C38 H38A 150.7
C39 C38 H38A 108.5
C39X C38 H38B 101.2
C39 C38 H38B 112.6
H38A C38 H38B 108.0
C39X C38 H38C 59.1
C39 C38 H38C 109.9
H38A C38 H38C 107.9
H38B C38 H38C 109.9
C39X C38 H38D 108.2
C39 C38 H38D 150.2
H38A C38 H38D 67.7
H38B C38 H38D 96.0
H38C C38 H38D 49.5
C39X C38 H38E 111.0
C39 C38 H38E 58.7
H38A C38 H38E 49.9
H38B C38 H38E 128.8
H38C C38 H38E 120.6
H38D C38 H38E 109.5
C39X C38 H38F 109.2
C39 C38 H38F 100.3
H38A C38 H38F 99.1
H38B C38 H38F 19.8
H38C C38 H38F 129.6
H38D C38 H38F 109.5
H38E C38 H38F 109.5
C39 C40 C39X 57.7(7)
C39 C40 H40A 108.8
C39X C40 H40A 152.3
C39 C40 H40B 109.0
C39X C40 H40B 60.6
H40A C40 H40B 109.5
C39 C40 H40C 110.6
C39X C40 H40C 98.2
H40A C40 H40C 109.5
H40B C40 H40C 109.5
C39 C40 H40D 149.1
C39X C40 H40D 109.1
H40A C40 H40D 69.2
H40B C40 H40D 48.8
H40C C40 H40D 98.4
C39 C40 H40E 101.4
C39X C40 H40E 108.5
H40A C40 H40E 97.6
H40B C40 H40E 129.1
H40C C40 H40E 19.7
H40D C40 H40E 109.5
C39 C40 H40F 59.6
C39X C40 H40F 110.8
H40A C40 H40F 49.3
H40B C40 H40F 121.0
H40C C40 H40F 129.1
H40D C40 H40F 109.5
H40E C40 H40F 109.5
O2 C39 C40 123.8(6)
O2 C39 C38 121.2(6)
C40 C39 C38 115.0(6)
O2 C39 H38E 82.0
C40 C39 H38E 154.1
C38 C39 H38E 39.2
O2 C39 H40F 83.8
C40 C39 H40F 40.0
C38 C39 H40F 155.0
H38E C39 H40F 165.6
O2X C39X C38 128.8(13)
O2X C39X C40 117.8(13)
C38 C39X C40 113.5(11)
O2X C39X H38C 87.8
C38 C39X H38C 41.3
C40 C39X H38C 154.0
O2X C39X H40B 80.7
C38 C39X H40B 150.3
C40 C39X H40B 37.3
H38C C39X H40B 165.0

loop_
_geom_bond_atom_site_label_1
_geom_bond_atom_site_label_2
_geom_bond_distance
Ru1 N2 2.090(3)
Ru1 N4 2.094(3)
Ru1 Cl3 2.3444(9)
Ru1 Cl1 2.3522(9)
Ru1 Cl4 2.3678(9)
Ru1 Cl2 2.3724(9)
N1 C7 1.361(4)
N1 N2 1.387(4)
N1 C8 1.444(4)
N2 C1 1.320(4)
N3 C16 1.360(4)
N3 N4 1.378(4)
N3 C17 1.457(4)
N4 C10 1.331(4)
C1 C2 1.408(4)
C1 H1 0.9500
C2 C7 1.397(5)
C2 C3 1.407(5)
C3 C4 1.362(5)
C3 H3 0.9500
C4 C5 1.408(5)
C4 H4 0.9500
C5 C6 1.372(5)
C5 H5 0.9500
C6 C7 1.410(4)
C6 H6 0.9500
C8 C9 1.511(5)
C8 H8A 0.9900
C8 H8B 0.9900
C9 H9A 0.9800
C9 H9B 0.9800
C9 H9C 0.9800
C10 C11 1.409(4)
C10 H10 0.9500
C11 C12 1.406(5)
C11 C16 1.404(4)
C12 C13 1.368(5)
C12 H12 0.9500
C13 C14 1.420(5)
C13 H13 0.9500
C14 C15 1.371(5)
C14 H14 0.9500
C15 C16 1.396(4)
C15 H15 0.9500
C17 C18 1.523(5)
C17 H17A 0.9900
C17 H17B 0.9900
C18 H18A 0.9800
C18 H18B 0.9800
C18 H18C 0.9800
N5 C27 1.515(4)
N5 C19 1.517(4)
N5 C31 1.517(4)
N5 C23 1.520(4)
C19 C20 1.512(4)
C19 H19A 0.9900
C19 H19B 0.9900
C20 C21 1.526(5)
C20 H20A 0.9900
C20 H20B 0.9900
C21 C22 1.511(5)
C21 H21A 0.9900
C21 H21B 0.9900
C22 H22A 0.9800
C22 H22B 0.9800
C22 H22C 0.9800
C23 C24 1.517(4)
C23 H23A 0.9900
C23 H23B 0.9900
C24 C25 1.521(5)
C24 H24A 0.9900
C24 H24B 0.9900
C25 C26 1.526(5)
C25 H25A 0.9900
C25 H25B 0.9900
C26 H26A 0.9800
C26 H26B 0.9800
C26 H26C 0.9800
C27 C28 1.514(4)
C27 H27A 0.9900
C27 H27B 0.9900
C28 C29 1.520(5)
C28 H28A 0.9900
C28 H28B 0.9900
C29 C30 1.522(4)
C29 H29A 0.9900
C29 H29B 0.9900
C30 H30A 0.9800
C30 H30B 0.9800
C30 H30C 0.9800
C31 C32 1.509(5)
C31 H31A 0.9900
C31 H31B 0.9900
C32 C33 1.526(5)
C32 H32A 0.9900
C32 H32B 0.9900
C33 C34 1.502(5)
C33 H33A 0.9900
C33 H33B 0.9900
C34 H34A 0.9800
C34 H34B 0.9800
C34 H34C 0.9800
O1 C36 1.215(4)
C35 C36 1.486(5)
C35 H35A 0.9800
C35 H35B 0.9800
C35 H35C 0.9800
C36 C37 1.484(6)
C37 H37A 0.9800
C37 H37B 0.9800
C37 H37C 0.9800
C38 C39X 1.433(18)
C38 C39 1.504(8)
C38 H38A 0.9599
C38 H38B 0.9542
C38 H38C 0.9615
C38 H38D 0.9600
C38 H38E 0.9600
C38 H38F 0.9600
C40 C39 1.471(9)
C40 C39X 1.567(16)
C40 H40A 0.9600
C40 H40B 0.9599
C40 H40C 0.9600
C40 H40D 0.9599
C40 H40E 0.9599
C40 H40F 0.9600
O2 C39 1.225(8)
O2X C39X 1.206(17)

loop_
_geom_torsion_atom_site_label_1
_geom_torsion_atom_site_label_2
_geom_torsion_atom_site_label_3
_geom_torsion_atom_site_label_4
_geom_torsion
C7 N1 N2 C1 1.0(3)
C8 N1 N2 C1 -174.5(3)
C7 N1 N2 Ru1 -172.3(2)
C8 N1 N2 Ru1 12.2(5)
N4 Ru1 N2 C1 162(9)
Cl3 Ru1 N2 C1 135.2(3)
Cl1 Ru1 N2 C1 -44.1(3)
Cl4 Ru1 N2 C1 -131.6(3)
Cl2 Ru1 N2 C1 47.9(3)
N4 Ru1 N2 N1 -26(9)
Cl3 Ru1 N2 N1 -52.5(3)
Cl1 Ru1 N2 N1 128.2(3)
Cl4 Ru1 N2 N1 40.8(3)
Cl2 Ru1 N2 N1 -139.8(3)
C16 N3 N4 C10 -0.9(4)
C17 N3 N4 C10 177.2(3)
C16 N3 N4 Ru1 174.4(2)
C17 N3 N4 Ru1 -7.6(5)
N2 Ru1 N4 C10 18(9)
Cl3 Ru1 N4 C10 44.2(3)
Cl1 Ru1 N4 C10 -136.5(3)
Cl4 Ru1 N4 C10 -49.1(3)
Cl2 Ru1 N4 C10 131.4(3)
N2 Ru1 N4 N3 -157(9)
Cl3 Ru1 N4 N3 -130.5(3)
Cl1 Ru1 N4 N3 48.8(3)
Cl4 Ru1 N4 N3 136.2(3)
Cl2 Ru1 N4 N3 -43.2(3)
N1 N2 C1 C2 -0.6(4)
Ru1 N2 C1 C2 173.3(2)
N2 C1 C2 C7 -0.1(4)
N2 C1 C2 C3 -176.8(4)
C7 C2 C3 C4 -1.3(5)
C1 C2 C3 C4 175.0(4)
C2 C3 C4 C5 1.7(5)
C3 C4 C5 C6 -1.2(6)
C4 C5 C6 C7 0.3(5)
N2 N1 C7 C2 -1.1(4)
C8 N1 C7 C2 174.5(3)
N2 N1 C7 C6 176.3(3)
C8 N1 C7 C6 -8.1(6)
C3 C2 C7 N1 178.0(3)
C1 C2 C7 N1 0.7(4)
C3 C2 C7 C6 0.4(5)
C1 C2 C7 C6 -176.9(3)
C5 C6 C7 N1 -177.0(3)
C5 C6 C7 C2 0.1(5)
C7 N1 C8 C9 -70.2(4)
N2 N1 C8 C9 104.7(4)
N3 N4 C10 C11 1.1(4)
Ru1 N4 C10 C11 -174.7(2)
N4 C10 C11 C12 177.2(4)
N4 C10 C11 C16 -0.9(4)
C16 C11 C12 C13 0.9(5)
C10 C11 C12 C13 -176.9(4)
C11 C12 C13 C14 -1.9(5)
C12 C13 C14 C15 1.3(6)
C13 C14 C15 C16 0.3(6)
N4 N3 C16 C15 -178.3(4)
C17 N3 C16 C15 3.6(6)
N4 N3 C16 C11 0.3(4)
C17 N3 C16 C11 -177.7(3)
C14 C15 C16 N3 177.2(4)
C14 C15 C16 C11 -1.4(5)
C12 C11 C16 N3 -178.1(3)
C10 C11 C16 N3 0.3(4)
C12 C11 C16 C15 0.8(5)
C10 C11 C16 C15 179.1(3)
C16 N3 C17 C18 69.6(4)
N4 N3 C17 C18 -108.1(4)
C27 N5 C19 C20 -61.9(3)
C31 N5 C19 C20 56.5(4)
C23 N5 C19 C20 177.1(3)
N5 C19 C20 C21 -178.8(3)
C19 C20 C21 C22 177.8(3)
C27 N5 C23 C24 58.7(3)
C19 N5 C23 C24 -179.8(3)
C31 N5 C23 C24 -59.5(3)
N5 C23 C24 C25 179.6(3)
C23 C24 C25 C26 -178.4(3)
C19 N5 C27 C28 -58.6(3)
C31 N5 C27 C28 -179.3(3)
C23 N5 C27 C28 59.7(4)
N5 C27 C28 C29 178.6(3)
C27 C28 C29 C30 -175.9(3)
C27 N5 C31 C32 176.1(3)
C19 N5 C31 C32 54.7(4)
C23 N5 C31 C32 -63.1(4)
N5 C31 C32 C33 178.7(3)
C31 C32 C33 C34 177.0(3)
C39X C40 C39 O2 151.3(5)
C39X C40 C39 C38 -28.7(5)
C39X C38 C39 O2 -149.1(4)
C39X C38 C39 C40 30.9(4)
C39 C38 C39X O2X 151.6(3)
C39 C38 C39X C40 -28.4(3)
C39 C40 C39X O2X -150.1(4)
C39 C40 C39X C38 29.9(4)
